data_7153423
loop_
_publ_author_name
'Shanbhag, Pramod'
'Nareddy, Pradeep R.'
'Dadwal, Mamta'
'Mobin, Shaikh M.'
'Namboothiri, Irishi N. N.'

_publ_section_title
;
 Rauhut-Currier type homo- and heterocouplings involving nitroalkenes and
 nitrodienes.
;
_journal_issue 21
_journal_name_full 'Organic &amp; biomolecular chemistry'
_journal_page_first 4867
_journal_page_last 4873
_journal_paper_doi 10.1039/c0ob00062k
_journal_volume 8
_journal_year 2010
_chemical_formula_sum 'C12 H10 N2 O6'
_chemical_formula_weight 278.22
_chemical_name_systematic
;
?
;
_space_group_IT_number 2
_symmetry_cell_setting triclinic
_symmetry_space_group_name_Hall '-P 1'
_symmetry_space_group_name_H-M 'P -1'
_atom_sites_solution_hydrogens geom
_atom_sites_solution_primary direct
_atom_sites_solution_secondary difmap
_audit_creation_method SHELXL-97
_cell_angle_alpha 89.657(3)
_cell_angle_beta 77.662(4)
_cell_angle_gamma 82.933(3)
_cell_formula_units_Z 4
_cell_length_a 9.0724(4)
_cell_length_b 9.7915(4)
_cell_length_c 14.0849(7)
_cell_measurement_reflns_used 5505
_cell_measurement_temperature 150(2)
_cell_measurement_theta_max 32.5206
_cell_measurement_theta_min 2.9230
_cell_volume 1212.75(10)
_computing_cell_refinement 'CrysAlis RED, Oxford Diffraction Ltd.,'
_computing_data_collection 'CrysAlis CCD, Oxford Diffraction Ltd.,'
_computing_data_reduction 'CrysAlis RED, Oxford Diffraction Ltd.,'
_computing_molecular_graphics Ortep3
_computing_publication_material Shelx97
_computing_structure_refinement 'SHELXL-97 (Sheldrick, 1997)'
_computing_structure_solution 'SHELXS-97 (Sheldrick, 1997)'
_diffrn_ambient_temperature 150(2)
_diffrn_detector_area_resol_mean 15.9948
_diffrn_measured_fraction_theta_full 0.991
_diffrn_measured_fraction_theta_max 0.991
_diffrn_measurement_device_type 'OXFORD DIFFRACTION XCALIBUR-S'
_diffrn_measurement_method \w/q-scan
_diffrn_radiation_monochromator graphite
_diffrn_radiation_source 'Enhance (Mo) X-ray Source'
_diffrn_radiation_type MoK\a
_diffrn_radiation_wavelength 0.71073
_diffrn_reflns_av_R_equivalents 0.0271
_diffrn_reflns_av_sigmaI/netI 0.0370
_diffrn_reflns_limit_h_max 10
_diffrn_reflns_limit_h_min -10
_diffrn_reflns_limit_k_max 11
_diffrn_reflns_limit_k_min -11
_diffrn_reflns_limit_l_max 16
_diffrn_reflns_limit_l_min -15
_diffrn_reflns_number 10904
_diffrn_reflns_theta_full 25.00
_diffrn_reflns_theta_max 25.00
_diffrn_reflns_theta_min 2.92
_exptl_absorpt_coefficient_mu 0.125
_exptl_absorpt_correction_T_max 0.9767
_exptl_absorpt_correction_T_min 0.9719
_exptl_absorpt_correction_type multi-scan
_exptl_absorpt_process_details
;
CrysAlis RED, Oxford Diffraction Ltd.,
Version 1.171.31.7 (release 18-10-2006 CrysAlis171 .NET)
(compiled Oct 18 2006,16:28:17)
Empirical absorption correction using spherical harmonics,
implemented in SCALE3 ABSPACK scaling algorithm.
;
_exptl_crystal_colour yellow
_exptl_crystal_density_diffrn 1.524
_exptl_crystal_density_method 'not measured'
_exptl_crystal_description block
_exptl_crystal_F_000 576
_exptl_crystal_size_max 0.23
_exptl_crystal_size_mid 0.21
_exptl_crystal_size_min 0.19
_refine_diff_density_max 0.246
_refine_diff_density_min -0.211
_refine_diff_density_rms 0.039
_refine_ls_extinction_method none
_refine_ls_goodness_of_fit_ref 1.014
_refine_ls_hydrogen_treatment mixed
_refine_ls_matrix_type full
_refine_ls_number_parameters 441
_refine_ls_number_reflns 4233
_refine_ls_number_restraints 0
_refine_ls_restrained_S_all 1.014
_refine_ls_R_factor_all 0.0594
_refine_ls_R_factor_gt 0.0374
_refine_ls_shift/su_max 0.001
_refine_ls_shift/su_mean 0.000
_refine_ls_structure_factor_coef Fsqd
_refine_ls_weighting_details 'calc w=1/[\s^2^(Fo^2^)+(0.0497P)^2^+0.1497P] where P=(Fo^2^+2Fc^2^)/3'
_refine_ls_weighting_scheme calc
_refine_ls_wR_factor_gt 0.0818
_refine_ls_wR_factor_ref 0.0922
_reflns_number_gt 3161
_reflns_number_total 4233
_reflns_threshold_expression >2sigma(I)
_cod_data_source_file c0ob00062k.txt
_cod_data_source_block inn0010
_cod_depositor_comments
;
The following automatic conversions were performed:

'_symmetry_cell_setting' value 'Triclinic' changed to 'triclinic'
according to /home/saulius/struct/CIF-dictionaries/cif_core.dic
dictionary named 'cif_core.dic' version 2.4.2 from 2011-04-26.

Automatic conversion script
Id: cif_fix_values 1891 2012-01-12 08:04:46Z andrius 
;
_cod_original_cell_volume 1212.75(9)
_cod_database_code 7153423

loop_
_symmetry_equiv_pos_as_xyz
'x, y, z'
'-x, -y, -z'

loop_
_atom_site_label
_atom_site_type_symbol
_atom_site_fract_x
_atom_site_fract_y
_atom_site_fract_z
_atom_site_U_iso_or_equiv
_atom_site_adp_type
_atom_site_occupancy
_atom_site_symmetry_multiplicity
_atom_site_calc_flag
O1 O 0.33074(16) 1.20949(13) 0.31982(10) 0.0409(4) Uani 1 1 d
O2 O 0.25009(13) 0.85602(12) 0.13673(10) 0.0313(3) Uani 1 1 d
O3 O 0.71543(16) 1.19744(14) 0.14896(12) 0.0481(4) Uani 1 1 d
O4 O 0.67614(15) 1.02129(14) 0.07187(11) 0.0413(4) Uani 1 1 d
O5 O 0.21783(16) 1.38862(13) 0.17539(11) 0.0423(4) Uani 1 1 d
O6 O 0.05641(15) 1.34953(13) 0.08885(12) 0.0482(4) Uani 1 1 d
O7 O 0.52033(14) 0.68146(13) 0.41523(10) 0.0355(3) Uani 1 1 d
O8 O 0.80708(13) 0.88976(11) 0.32727(9) 0.0277(3) Uani 1 1 d
O9 O 0.6096(2) 0.54134(15) 0.05897(12) 0.0593(5) Uani 1 1 d
O10 O 0.6304(2) 0.73550(14) 0.11810(13) 0.0615(5) Uani 1 1 d
O11 O 0.82754(16) 0.34939(12) 0.31265(10) 0.0386(4) Uani 1 1 d
O12 O 0.97738(15) 0.40011(12) 0.40376(10) 0.0375(3) Uani 1 1 d
N1 N 0.63737(16) 1.13628(15) 0.10725(11) 0.0276(4) Uani 1 1 d
N2 N 0.15644(17) 1.30973(15) 0.13282(12) 0.0295(4) Uani 1 1 d
N3 N 0.65652(17) 0.61143(16) 0.11388(12) 0.0319(4) Uani 1 1 d
N4 N 0.88920(16) 0.43368(14) 0.34972(11) 0.0273(4) Uani 1 1 d
C1 C 0.3453(3) 1.1603(3) 0.40944(16) 0.0453(6) Uani 1 1 d
C2 C 0.3892(2) 1.0273(2) 0.40486(16) 0.0414(5) Uani 1 1 d
C3 C 0.4048(2) 0.9866(2) 0.30692(15) 0.0347(5) Uani 1 1 d
C4 C 0.36805(18) 1.09901(17) 0.25818(13) 0.0235(4) Uani 1 1 d
C5 C 0.36476(19) 1.11894(18) 0.15351(13) 0.0235(4) Uani 1 1 d
C6 C 0.4845(2) 1.20725(19) 0.10068(15) 0.0279(4) Uani 1 1 d
C7 C 0.20722(18) 1.16256(17) 0.13472(13) 0.0227(4) Uani 1 1 d
C8 C 0.1057(2) 1.07924(18) 0.12338(13) 0.0228(4) Uani 1 1 d
C9 C 0.12024(18) 0.93224(17) 0.12125(13) 0.0237(4) Uani 1 1 d
C10 C 0.0262(2) 0.84605(19) 0.09819(14) 0.0303(4) Uani 1 1 d
C11 C 0.1011(2) 0.7111(2) 0.09832(16) 0.0361(5) Uani 1 1 d
C12 C 0.2335(2) 0.72162(19) 0.12178(16) 0.0367(5) Uani 1 1 d
C13 C 0.8316(2) 1.02378(18) 0.33475(14) 0.0305(4) Uani 1 1 d
C14 C 0.9570(2) 1.03330(19) 0.36830(14) 0.0320(5) Uani 1 1 d
C15 C 1.0174(2) 0.89782(19) 0.38406(14) 0.0309(4) Uani 1 1 d
C16 C 0.92465(19) 0.81249(17) 0.35787(13) 0.0255(4) Uani 1 1 d
C17 C 0.9339(2) 0.66584(18) 0.36128(14) 0.0258(4) Uani 1 1 d
C18 C 0.85117(18) 0.57905(16) 0.32951(13) 0.0234(4) Uani 1 1 d
C19 C 0.72379(19) 0.61265(17) 0.27622(13) 0.0243(4) Uani 1 1 d
C20 C 0.7506(2) 0.53831(19) 0.17840(14) 0.0277(4) Uani 1 1 d
C21 C 0.5705(2) 0.59403(17) 0.33707(13) 0.0252(4) Uani 1 1 d
C22 C 0.4657(2) 0.5105(2) 0.33202(16) 0.0371(5) Uani 1 1 d
C23 C 0.3416(2) 0.5467(2) 0.41137(17) 0.0403(5) Uani 1 1 d
C24 C 0.3786(2) 0.6485(2) 0.45963(17) 0.0418(5) Uani 1 1 d
H19 H 0.7239(18) 0.7092(17) 0.2609(12) 0.021(4) Uiso 1 1 d
H8 H 0.010(2) 1.1209(17) 0.1169(13) 0.025(5) Uiso 1 1 d
H20B H 0.720(2) 0.448(2) 0.1835(14) 0.036(5) Uiso 1 1 d
H5 H 0.400(2) 1.0272(19) 0.1222(14) 0.032(5) Uiso 1 1 d
H10 H -0.068(2) 0.8729(19) 0.0820(15) 0.037(5) Uiso 1 1 d
H17 H 1.009(2) 0.6279(17) 0.3924(13) 0.025(5) Uiso 1 1 d
H15 H 1.103(2) 0.8661(17) 0.4077(13) 0.023(5) Uiso 1 1 d
H14 H 0.997(2) 1.109(2) 0.3798(16) 0.049(6) Uiso 1 1 d
H13 H 0.760(2) 1.0854(19) 0.3143(13) 0.028(5) Uiso 1 1 d
H6B H 0.4830(19) 1.2088(17) 0.0300(14) 0.024(5) Uiso 1 1 d
H6A H 0.473(2) 1.301(2) 0.1310(15) 0.043(6) Uiso 1 1 d
H20A H 0.855(2) 0.534(2) 0.1419(15) 0.042(6) Uiso 1 1 d
H11 H 0.071(2) 0.630(2) 0.0814(17) 0.055(7) Uiso 1 1 d
H12 H 0.320(2) 0.659(2) 0.1263(16) 0.049(6) Uiso 1 1 d
H23 H 0.247(3) 0.509(2) 0.4292(17) 0.058(7) Uiso 1 1 d
H2 H 0.404(2) 0.976(2) 0.4576(17) 0.051(6) Uiso 1 1 d
H22 H 0.477(2) 0.441(2) 0.2837(16) 0.048(6) Uiso 1 1 d
H3 H 0.434(3) 0.899(2) 0.2788(18) 0.062(7) Uiso 1 1 d
H24 H 0.334(3) 0.708(2) 0.5162(18) 0.062(7) Uiso 1 1 d
H1 H 0.324(3) 1.227(3) 0.456(2) 0.071(8) Uiso 1 1 d

loop_
_atom_site_aniso_label
_atom_site_aniso_U_11
_atom_site_aniso_U_22
_atom_site_aniso_U_33
_atom_site_aniso_U_23
_atom_site_aniso_U_13
_atom_site_aniso_U_12
O1 0.0618(9) 0.0314(7) 0.0306(8) -0.0039(6) -0.0142(7) -0.0023(7)
O2 0.0270(7) 0.0206(6) 0.0486(9) 0.0041(6) -0.0138(6) -0.0021(5)
O3 0.0460(8) 0.0460(9) 0.0642(11) 0.0085(8) -0.0321(8) -0.0170(7)
O4 0.0375(8) 0.0342(8) 0.0459(9) -0.0026(7) -0.0009(7) 0.0061(6)
O5 0.0512(9) 0.0235(7) 0.0561(10) -0.0070(6) -0.0210(8) -0.0030(6)
O6 0.0380(8) 0.0284(8) 0.0841(12) 0.0070(7) -0.0317(8) 0.0050(6)
O7 0.0386(7) 0.0296(7) 0.0349(8) -0.0040(6) 0.0000(6) -0.0049(6)
O8 0.0334(7) 0.0186(6) 0.0336(8) 0.0003(5) -0.0123(6) -0.0035(5)
O9 0.0865(12) 0.0429(9) 0.0620(12) -0.0115(8) -0.0509(10) 0.0015(8)
O10 0.1057(14) 0.0267(8) 0.0679(12) 0.0085(7) -0.0549(11) -0.0061(8)
O11 0.0567(9) 0.0206(7) 0.0456(9) 0.0031(6) -0.0245(7) -0.0093(6)
O12 0.0423(8) 0.0281(7) 0.0470(9) 0.0086(6) -0.0225(7) -0.0008(6)
N1 0.0252(8) 0.0308(9) 0.0275(9) 0.0069(7) -0.0063(7) -0.0063(7)
N2 0.0271(8) 0.0220(8) 0.0384(10) 0.0001(7) -0.0062(7) -0.0002(7)
N3 0.0374(9) 0.0291(9) 0.0314(10) 0.0017(7) -0.0113(7) -0.0054(7)
N4 0.0311(8) 0.0220(8) 0.0297(9) 0.0042(7) -0.0088(7) -0.0029(7)
C1 0.0594(14) 0.0535(15) 0.0251(12) -0.0055(11) -0.0105(11) -0.0127(12)
C2 0.0502(13) 0.0503(14) 0.0330(13) 0.0157(10) -0.0222(11) -0.0201(11)
C3 0.0450(12) 0.0295(11) 0.0336(12) 0.0035(9) -0.0181(10) -0.0032(9)
C4 0.0215(9) 0.0243(9) 0.0262(10) -0.0007(7) -0.0070(8) -0.0050(7)
C5 0.0222(9) 0.0215(9) 0.0271(10) -0.0001(7) -0.0060(8) -0.0034(7)
C6 0.0270(10) 0.0301(10) 0.0276(12) 0.0041(8) -0.0082(8) -0.0037(8)
C7 0.0241(9) 0.0214(9) 0.0217(10) 0.0007(7) -0.0046(7) -0.0002(7)
C8 0.0200(9) 0.0267(9) 0.0203(10) 0.0008(7) -0.0043(7) 0.0021(8)
C9 0.0217(9) 0.0266(9) 0.0216(10) 0.0017(7) -0.0039(7) -0.0004(8)
C10 0.0263(10) 0.0333(11) 0.0323(12) 0.0018(8) -0.0056(9) -0.0088(8)
C11 0.0377(11) 0.0253(10) 0.0450(13) -0.0004(9) -0.0038(10) -0.0121(9)
C12 0.0373(11) 0.0209(10) 0.0501(14) 0.0027(9) -0.0049(10) -0.0048(9)
C13 0.0423(11) 0.0193(9) 0.0295(11) 0.0004(8) -0.0070(9) -0.0029(9)
C14 0.0427(11) 0.0231(10) 0.0325(12) -0.0005(8) -0.0078(9) -0.0129(9)
C15 0.0322(10) 0.0310(10) 0.0339(12) 0.0036(8) -0.0138(9) -0.0089(9)
C16 0.0274(9) 0.0235(9) 0.0266(11) 0.0013(8) -0.0078(8) -0.0032(8)
C17 0.0248(9) 0.0262(9) 0.0274(11) 0.0032(8) -0.0082(8) -0.0026(8)
C18 0.0261(9) 0.0179(8) 0.0263(10) 0.0023(7) -0.0070(8) -0.0015(7)
C19 0.0282(9) 0.0167(9) 0.0300(11) 0.0031(7) -0.0101(8) -0.0042(7)
C20 0.0282(10) 0.0266(10) 0.0292(11) 0.0009(8) -0.0092(9) -0.0020(8)
C21 0.0312(10) 0.0218(9) 0.0236(10) 0.0009(7) -0.0097(8) -0.0007(8)
C22 0.0350(11) 0.0378(12) 0.0412(13) -0.0008(10) -0.0089(10) -0.0140(9)
C23 0.0279(11) 0.0438(13) 0.0488(14) 0.0136(11) -0.0066(10) -0.0063(9)
C24 0.0370(12) 0.0390(12) 0.0414(14) 0.0086(10) 0.0046(10) 0.0028(10)

loop_
_atom_type_symbol
_atom_type_description
_atom_type_scat_dispersion_real
_atom_type_scat_dispersion_imag
_atom_type_scat_source
C C 0.0033 0.0016 'International Tables Vol C Tables 4.2.6.8 and 6.1.1.4'
H H 0.0000 0.0000 'International Tables Vol C Tables 4.2.6.8 and 6.1.1.4'
N N 0.0061 0.0033 'International Tables Vol C Tables 4.2.6.8 and 6.1.1.4'
O O 0.0106 0.0060 'International Tables Vol C Tables 4.2.6.8 and 6.1.1.4'

loop_
_geom_angle_atom_site_label_1
_geom_angle_atom_site_label_2
_geom_angle_atom_site_label_3
_geom_angle
C4 O1 C1 105.78(15)
C12 O2 C9 106.15(14)
C21 O7 C24 106.00(15)
C13 O8 C16 105.79(14)
O4 N1 O3 123.91(15)
O4 N1 C6 118.40(15)
O3 N1 C6 117.69(16)
O6 N2 O5 123.07(15)
O6 N2 C7 119.17(15)
O5 N2 C7 117.76(15)
O10 N3 O9 122.85(17)
O10 N3 C20 119.80(16)
O9 N3 C20 117.35(15)
O11 N4 O12 122.55(14)
O11 N4 C18 117.35(14)
O12 N4 C18 120.08(14)
C2 C1 O1 111.12(19)
C2 C1 H1 136.0(18)
O1 C1 H1 112.9(17)
C1 C2 C3 106.09(19)
C1 C2 H2 123.5(14)
C3 C2 H2 130.4(14)
C4 C3 C2 107.48(19)
C4 C3 H3 124.2(15)
C2 C3 H3 128.3(15)
C3 C4 O1 109.53(17)
C3 C4 C5 131.51(18)
O1 C4 C5 118.96(15)
C4 C5 C7 114.18(15)
C4 C5 C6 113.39(14)
C7 C5 C6 113.21(14)
C4 C5 H5 105.1(11)
C7 C5 H5 106.7(10)
C6 C5 H5 103.0(10)
N1 C6 C5 107.66(14)
N1 C6 H6B 105.9(10)
C5 C6 H6B 109.2(10)
N1 C6 H6A 107.8(11)
C5 C6 H6A 112.5(11)
H6B C6 H6A 113.3(15)
C8 C7 N2 115.61(15)
C8 C7 C5 126.48(15)
N2 C7 C5 117.85(14)
C7 C8 C9 129.26(16)
C7 C8 H8 117.0(10)
C9 C8 H8 113.7(10)
C10 C9 O2 109.13(15)
C10 C9 C8 130.03(17)
O2 C9 C8 120.64(15)
C9 C10 C11 106.97(17)
C9 C10 H10 125.7(12)
C11 C10 H10 127.3(12)
C12 C11 C10 106.75(17)
C12 C11 H11 124.7(14)
C10 C11 H11 128.4(14)
C11 C12 O2 111.00(18)
C11 C12 H12 135.1(13)
O2 C12 H12 113.7(13)
C14 C13 O8 111.33(17)
C14 C13 H13 135.4(11)
O8 C13 H13 113.3(11)
C13 C14 C15 106.42(16)
C13 C14 H14 128.5(14)
C15 C14 H14 125.1(14)
C16 C15 C14 107.17(17)
C16 C15 H15 123.0(10)
C14 C15 H15 129.8(10)
C15 C16 O8 109.28(15)
C15 C16 C17 129.57(17)
O8 C16 C17 121.12(15)
C18 C17 C16 130.69(17)
C18 C17 H17 117.3(11)
C16 C17 H17 112.0(11)
C17 C18 N4 115.46(15)
C17 C18 C19 128.13(15)
N4 C18 C19 116.40(14)
C21 C19 C18 113.04(15)
C21 C19 C20 110.93(14)
C18 C19 C20 113.86(14)
C21 C19 H19 108.1(10)
C18 C19 H19 105.3(10)
C20 C19 H19 105.0(10)
N3 C20 C19 111.22(15)
N3 C20 H20B 104.0(11)
C19 C20 H20B 113.0(12)
N3 C20 H20A 105.2(12)
C19 C20 H20A 113.0(12)
H20B C20 H20A 109.8(17)
C22 C21 O7 109.93(17)
C22 C21 C19 134.64(18)
O7 C21 C19 115.43(14)
C21 C22 C23 107.05(19)
C21 C22 H22 124.4(13)
C23 C22 H22 128.6(13)
C24 C23 C22 106.58(18)
C24 C23 H23 124.1(14)
C22 C23 H23 129.4(14)
C23 C24 O7 110.43(19)
C23 C24 H24 138.6(14)
O7 C24 H24 110.9(14)

loop_
_geom_bond_atom_site_label_1
_geom_bond_atom_site_label_2
_geom_bond_distance
O1 C4 1.354(2)
O1 C1 1.375(3)
O2 C12 1.365(2)
O2 C9 1.373(2)
O3 N1 1.2214(19)
O4 N1 1.2141(19)
O5 N2 1.2331(19)
O6 N2 1.2285(19)
O7 C21 1.361(2)
O7 C24 1.380(2)
O8 C13 1.366(2)
O8 C16 1.375(2)
O9 N3 1.212(2)
O10 N3 1.2081(19)
O11 N4 1.2290(18)
O12 N4 1.2328(19)
N1 C6 1.494(2)
N2 C7 1.460(2)
N3 C20 1.497(2)
N4 C18 1.464(2)
C1 C2 1.312(3)
C1 H1 0.90(3)
C2 C3 1.411(3)
C2 H2 0.92(2)
C3 C4 1.339(3)
C3 H3 0.93(2)
C4 C5 1.492(2)
C5 C7 1.518(2)
C5 C6 1.536(2)
C5 H5 0.988(18)
C6 H6B 0.999(19)
C6 H6A 1.00(2)
C7 C8 1.338(2)
C8 C9 1.429(2)
C8 H8 0.932(18)
C9 C10 1.358(2)
C10 C11 1.410(3)
C10 H10 0.94(2)
C11 C12 1.328(3)
C11 H11 0.92(2)
C12 H12 0.95(2)
C13 C14 1.335(3)
C13 H13 0.923(19)
C14 C15 1.407(3)
C14 H14 0.90(2)
C15 C16 1.360(2)
C15 H15 0.930(18)
C16 C17 1.429(2)
C17 C18 1.339(2)
C17 H17 0.929(18)
C18 C19 1.510(2)
C19 C21 1.501(2)
C19 C20 1.521(3)
C19 H19 0.969(17)
C20 H20B 0.960(19)
C20 H20A 0.98(2)
C21 C22 1.341(2)
C22 C23 1.418(3)
C22 H22 0.94(2)
C23 C24 1.325(3)
C23 H23 0.96(2)
C24 H24 0.98(2)

loop_
_geom_torsion_atom_site_label_1
_geom_torsion_atom_site_label_2
_geom_torsion_atom_site_label_3
_geom_torsion_atom_site_label_4
_geom_torsion
C4 O1 C1 C2 0.1(2)
O1 C1 C2 C3 0.1(3)
C1 C2 C3 C4 -0.3(2)
C2 C3 C4 O1 0.4(2)
C2 C3 C4 C5 179.43(17)
C1 O1 C4 C3 -0.3(2)
C1 O1 C4 C5 -179.48(16)
C3 C4 C5 C7 115.2(2)
O1 C4 C5 C7 -65.89(19)
C3 C4 C5 C6 -113.1(2)
O1 C4 C5 C6 65.8(2)
O4 N1 C6 C5 60.4(2)
O3 N1 C6 C5 -118.90(17)
C4 C5 C6 N1 59.9(2)
C7 C5 C6 N1 -167.94(15)
O6 N2 C7 C8 -25.7(2)
O5 N2 C7 C8 154.83(17)
O6 N2 C7 C5 156.91(17)
O5 N2 C7 C5 -22.6(2)
C4 C5 C7 C8 -86.0(2)
C6 C5 C7 C8 142.27(19)
C4 C5 C7 N2 91.10(18)
C6 C5 C7 N2 -40.7(2)
N2 C7 C8 C9 179.60(17)
C5 C7 C8 C9 -3.3(3)
C12 O2 C9 C10 0.5(2)
C12 O2 C9 C8 -174.94(16)
C7 C8 C9 C10 -171.0(2)
C7 C8 C9 O2 3.4(3)
O2 C9 C10 C11 -0.6(2)
C8 C9 C10 C11 174.24(18)
C9 C10 C11 C12 0.5(2)
C10 C11 C12 O2 -0.2(2)
C9 O2 C12 C11 -0.2(2)
C16 O8 C13 C14 -0.1(2)
O8 C13 C14 C15 -0.3(2)
C13 C14 C15 C16 0.6(2)
C14 C15 C16 O8 -0.7(2)
C14 C15 C16 C17 -178.87(19)
C13 O8 C16 C15 0.5(2)
C13 O8 C16 C17 178.89(16)
C15 C16 C17 C18 -174.4(2)
O8 C16 C17 C18 7.6(3)
C16 C17 C18 N4 -177.27(18)
C16 C17 C18 C19 2.4(3)
O11 N4 C18 C17 -172.25(16)
O12 N4 C18 C17 9.3(2)
O11 N4 C18 C19 8.1(2)
O12 N4 C18 C19 -170.42(15)
C17 C18 C19 C21 -109.4(2)
N4 C18 C19 C21 70.2(2)
C17 C18 C19 C20 122.8(2)
N4 C18 C19 C20 -57.6(2)
O10 N3 C20 C19 33.9(2)
O9 N3 C20 C19 -146.10(18)
C21 C19 C20 N3 72.68(18)
C18 C19 C20 N3 -158.47(14)
C24 O7 C21 C22 0.3(2)
C24 O7 C21 C19 179.15(15)
C18 C19 C21 C22 -115.8(2)
C20 C19 C21 C22 13.5(3)
C18 C19 C21 O7 65.66(19)
C20 C19 C21 O7 -165.05(14)
O7 C21 C22 C23 0.0(2)
C19 C21 C22 C23 -178.55(19)
C21 C22 C23 C24 -0.3(2)
C22 C23 C24 O7 0.5(2)
C21 O7 C24 C23 -0.5(2)
